data_7060768
loop_
_publ_author_name
'Ol'shevskaya, Valentina A.'
'Alpatova, Victoria M.'
'Makarenkov, Anton V.'
'Kononova, Elena G.'
'Smol&#x2019;yakov, Alexander F.'
'Peregudov, Alexander S.'
'Rys, Evgeny G.'

_publ_section_title
;
 Synthesis of maleimide-functionalized carboranes and their utility in
 Michael addition reactions
;
_journal_issue 27
_journal_name_full 'New Journal of Chemistry'
_journal_page_first 12159
_journal_page_last 12167
_journal_paper_doi 10.1039/D1NJ02499J
_journal_volume 45
_journal_year 2021
_chemical_formula_moiety 'C12 H14 B10 Cl F4 N O2 S'
_chemical_formula_sum 'C12 H14 B10 Cl F4 N O2 S'
_chemical_formula_weight 456.005
_space_group_crystal_system monoclinic
_space_group_IT_number 14
_space_group_name_Hall '-P 2ybc'
_space_group_name_H-M_alt 'P 1 21/c 1'
_symmetry_Int_Tables_number 14
_audit_creation_date 2021-06-09
_audit_creation_method
;
Olex2 1.5-dev
(compiled 2021.06.01 svn.r985b505f for OlexSys, GUI svn.r6225)
;
_audit_update_record
;
2021-06-10 deposited with the CCDC.	2021-06-18 downloaded from the CCDC.
;
_cell_angle_alpha 90
_cell_angle_beta 115.775(4)
_cell_angle_gamma 90
_cell_formula_units_Z 4
_cell_length_a 14.919(3)
_cell_length_b 9.852(2)
_cell_length_c 14.708(3)
_cell_measurement_reflns_used 7712
_cell_measurement_temperature 120
_cell_measurement_theta_max 29.212
_cell_measurement_theta_min 2.563
_cell_volume 1946.7(7)
_computing_cell_refinement 'SAINT V8.40B (?, 2016)'
_computing_data_reduction 'SAINT V8.40B (?, 2016)'
_computing_molecular_graphics 'Olex2 1.5-dev (Dolomanov et al., 2009)'
_computing_publication_material 'Olex2 1.5-dev (Dolomanov et al., 2009)'
_computing_structure_refinement 'olex2.refine 1.5-dev (Bourhis et al., 2015)'
_computing_structure_solution 'ShelXT (Sheldrick, 2015)'
_diffrn_ambient_temperature 120.00
_diffrn_detector_area_resol_mean 8
_diffrn_measured_fraction_theta_full 0.9926
_diffrn_measured_fraction_theta_max 0.9830
_diffrn_measurement_device_type 'Bruker SMART APEX CCD area detector'
_diffrn_measurement_method '\w and \f scans'
_diffrn_radiation_type 'Mo K\a'
_diffrn_radiation_wavelength 0.71073
_diffrn_reflns_av_R_equivalents 0.0397
_diffrn_reflns_av_unetI/netI 0.0398
_diffrn_reflns_Laue_measured_fraction_full 0.9926
_diffrn_reflns_Laue_measured_fraction_max 0.9830
_diffrn_reflns_limit_h_max 20
_diffrn_reflns_limit_h_min -18
_diffrn_reflns_limit_k_max 13
_diffrn_reflns_limit_k_min -13
_diffrn_reflns_limit_l_max 20
_diffrn_reflns_limit_l_min -20
_diffrn_reflns_number 21943
_diffrn_reflns_point_group_measured_fraction_full 0.9926
_diffrn_reflns_point_group_measured_fraction_max 0.9830
_diffrn_reflns_theta_full 25.2417
_diffrn_reflns_theta_max 29.33
_diffrn_reflns_theta_min 2.56
_exptl_absorpt_coefficient_mu 0.352
_exptl_absorpt_correction_type none
_exptl_crystal_colour colourless
_exptl_crystal_colour_primary colourless
_exptl_crystal_density_diffrn 1.556
_exptl_crystal_description prism
_exptl_crystal_F_000 913.591
_exptl_crystal_size_max 0.33
_exptl_crystal_size_mid 0.27
_exptl_crystal_size_min 0.16
_refine_diff_density_max 0.4592
_refine_diff_density_min -0.3304
_refine_diff_density_rms 0.0657
_refine_ls_d_res_high 0.7255
_refine_ls_d_res_low 7.9450
_refine_ls_goodness_of_fit_ref 1.0352
_refine_ls_hydrogen_treatment constr
_refine_ls_matrix_type full
_refine_ls_number_constraints 33
_refine_ls_number_parameters 289
_refine_ls_number_reflns 5257
_refine_ls_number_restraints 0
_refine_ls_restrained_S_all 1.0352
_refine_ls_R_factor_all 0.0448
_refine_ls_R_factor_gt 0.0360
_refine_ls_shift/su_max 0.0011
_refine_ls_shift/su_mean 0.0002
_refine_ls_structure_factor_coef Fsqd
_refine_ls_weighting_details 'w=1/[\s^2^(Fo^2^)+(0.0673P)^2^+0.2222P] where P=(Fo^2^+2Fc^2^)/3'
_refine_ls_weighting_scheme calc
_refine_ls_wR_factor_gt 0.1060
_refine_ls_wR_factor_ref 0.1096
_reflns_Friedel_coverage 0.0
_reflns_limit_h_max 18
_reflns_limit_h_min -20
_reflns_limit_k_max 13
_reflns_limit_k_min 0
_reflns_limit_l_max 20
_reflns_limit_l_min 0
_reflns_number_gt 4257
_reflns_number_total 5257
_reflns_threshold_expression I>=2u(I)
_cod_data_source_file d1nj02499j2.cif
_cod_data_source_block 3
_cod_depositor_comments 'Adding full bibliography for 7060766--7060768.cif.'
_cod_original_cell_volume 1946.9(7)
_cod_database_code 7060768
_olex2_refinement_description
;
1. Fixed Uiso
 At 1.2 times of:
  All B(H) groups, All C(H) groups, All C(H,H,H,H) groups
2. Others
 Sof(H5bc)=Sof(H5bd)=Sof(S1)=Sof(C2)=Sof(H2a)=1-FVAR(1)
 Sof(S1R)=Sof(C4)=Sof(H4)=Sof(H5aa)=Sof(H5ab)=FVAR(1)
3.a Ternary CH refined with riding coordinates:
 C4(H4), C2(H2a)
3.b Secondary CH2 refined with riding coordinates:
 C5(H5aa,H5ab), C5(H5bc,H5bd)
3.c Boron cage BH refined with riding coordinates:
 B1(H1), B2(H2), C13(H13), B5(H5), B6(H6), B7(H7), C14(H14), B9(H9), B10(H10),
 B11(H11), B12(H12)
;
_olex2_submission_special_instructions 'No special instructions were received'

loop_
_space_group_symop_id
_space_group_symop_operation_xyz
1 x,y,z
2 -x,y+1/2,-z+1/2
3 -x,-y,-z
4 x,-y-1/2,z-1/2

loop_
_atom_site_label
_atom_site_type_symbol
_atom_site_fract_x
_atom_site_fract_y
_atom_site_fract_z
_atom_site_U_iso_or_equiv
_atom_site_adp_type
_atom_site_occupancy
_atom_site_refinement_flags_posn
_atom_site_disorder_group
Cl1 Cl 0.05455(3) 0.96250(4) 0.14153(3) 0.03439(12) Uani 1.000000 . .
S1R S 0.36582(4) 0.57552(4) 0.46569(3) 0.02514(18) Uani 0.953(3) . 1
F1 F 0.15811(8) 0.64405(10) 0.43636(7) 0.0363(2) Uani 1.000000 . .
F2 F 0.02531(7) 0.80504(10) 0.29602(8) 0.0365(2) Uani 1.000000 . .
F3 F 0.25609(6) 0.89840(9) 0.16519(6) 0.02563(19) Uani 1.000000 . .
F4 F 0.39153(6) 0.74580(9) 0.30883(6) 0.0269(2) Uani 1.000000 . .
O1 O 0.63167(8) 0.91103(10) 0.67327(7) 0.0240(2) Uani 1.000000 . .
O2 O 0.48397(8) 0.51101(10) 0.69207(8) 0.0244(2) Uani 1.000000 . .
N1 N 0.58054(8) 0.70205(10) 0.70602(8) 0.0166(2) Uani 1.000000 . .
B1 B 0.64678(12) 0.63838(15) 0.91465(11) 0.0187(3) Uani 1.000000 . .
H1 H 0.57022(12) 0.62650(15) 0.90994(11) 0.0224(3) Uiso 1.000000 R .
B2 B 0.70249(12) 0.51211(15) 0.86837(12) 0.0197(3) Uani 1.000000 . .
H2 H 0.66344(12) 0.41522(15) 0.83343(12) 0.0236(4) Uiso 1.000000 R .
C3 C 0.49528(10) 0.62015(13) 0.66150(10) 0.0189(3) Uani 1.000000 . .
C4 C 0.41925(10) 0.69503(13) 0.56973(10) 0.0166(3) Uani 0.953(3) . 1
H4 H 0.36509(10) 0.73018(13) 0.58610(10) 0.0199(4) Uiso 0.953(3) R 1
C5 C 0.47532(11) 0.81448(14) 0.55442(10) 0.0218(3) Uani 1.000000 . .
H5aa H 0.48866(11) 0.79979(14) 0.49485(10) 0.0262(3) Uiso 0.953(3) R 1
H5ab H 0.43674(11) 0.89941(14) 0.54464(10) 0.0262(3) Uiso 0.953(3) R 1
H5bc H 0.42275(11) 0.86596(14) 0.56342(10) 0.0262(3) Uiso 0.047(3) R 2
H5bd H 0.48471(11) 0.85552(14) 0.49773(10) 0.0262(3) Uiso 0.047(3) R 2
C6 C 0.57083(10) 0.82128(13) 0.64929(9) 0.0176(3) Uani 1.000000 . .
C7 C 0.27818(11) 0.68591(13) 0.37552(10) 0.0224(3) Uani 1.000000 . .
C8 C 0.18351(12) 0.70469(14) 0.36915(10) 0.0249(3) Uani 1.000000 . .
C9 C 0.11494(11) 0.78743(15) 0.29787(11) 0.0245(3) Uani 1.000000 . .
C10 C 0.13831(11) 0.85526(14) 0.22805(10) 0.0220(3) Uani 1.000000 . .
C11 C 0.23217(11) 0.83655(13) 0.23253(10) 0.0204(3) Uani 1.000000 . .
C12 C 0.30097(10) 0.75574(13) 0.30594(10) 0.0204(3) Uani 1.000000 . .
B3 B 0.66475(11) 0.66967(14) 0.80487(11) 0.0166(3) Uani 1.000000 . .
C13 C 0.69644(10) 0.78686(13) 0.90069(10) 0.0183(3) Uani 1.000000 . .
H13 H 0.64960(10) 0.88064(13) 0.88469(10) 0.0220(3) Uiso 1.000000 R .
B5 B 0.74269(13) 0.72147(16) 1.01887(12) 0.0227(3) Uani 1.000000 . .
H5 H 0.72934(13) 0.76386(16) 1.08258(12) 0.0273(4) Uiso 1.000000 R .
B6 B 0.74999(13) 0.54440(15) 1.00075(12) 0.0222(3) Uani 1.000000 . .
H6 H 0.74205(13) 0.46820(15) 1.05328(12) 0.0266(4) Uiso 1.000000 R .
B7 B 0.78149(12) 0.59608(16) 0.82424(12) 0.0222(3) Uani 1.000000 . .
H7 H 0.79472(12) 0.55643(16) 0.75974(12) 0.0267(4) Uiso 1.000000 R .
C14 C 0.77270(10) 0.76259(13) 0.84876(10) 0.0195(3) Uani 1.000000 . .
H14 H 0.77964(10) 0.83904(13) 0.79582(10) 0.0234(3) Uiso 1.000000 R .
B9 B 0.82081(13) 0.80536(16) 0.97421(12) 0.0237(3) Uani 1.000000 . .
H9 H 0.85842(13) 0.90387(16) 1.00705(12) 0.0284(4) Uiso 1.000000 R .
B10 B 0.85836(13) 0.64813(16) 1.03805(13) 0.0253(3) Uani 1.000000 . .
H10 H 0.92218(13) 0.64079(16) 1.11494(13) 0.0303(4) Uiso 1.000000 R .
B11 B 0.83349(13) 0.51823(16) 0.94505(13) 0.0246(3) Uani 1.000000 . .
H11 H 0.88092(13) 0.42505(16) 0.96095(13) 0.0295(4) Uiso 1.000000 R .
B12 B 0.87681(13) 0.67999(17) 0.92831(13) 0.0262(3) Uani 1.000000 . .
H12 H 0.95267(13) 0.69545(17) 0.93195(13) 0.0314(4) Uiso 1.000000 R .
S1 S 0.3312(10) 0.5959(11) 0.4828(8) 0.033(3) Uiso 0.047(3) . 2
C2 C 0.444(2) 0.666(3) 0.531(2) 0.019(6) Uiso 0.047(3) . 2
H2a H 0.484(2) 0.622(3) 0.499(2) 0.023(7) Uiso 0.047(3) R 2

loop_
_atom_site_aniso_label
_atom_site_aniso_U_11
_atom_site_aniso_U_22
_atom_site_aniso_U_33
_atom_site_aniso_U_12
_atom_site_aniso_U_13
_atom_site_aniso_U_23
Cl1 0.0205(2) 0.0400(2) 0.0317(2) 0.00095(15) 0.00105(16) 0.01248(16)
S1R 0.0325(3) 0.01581(18) 0.0165(2) 0.00082(15) 0.00078(18) -0.00188(12)
F1 0.0424(6) 0.0406(5) 0.0264(5) -0.0131(4) 0.0153(4) 0.0067(4)
F2 0.0225(5) 0.0506(6) 0.0376(5) -0.0051(4) 0.0144(4) 0.0029(4)
F3 0.0272(5) 0.0305(4) 0.0184(4) -0.0053(3) 0.0092(4) 0.0022(3)
F4 0.0207(5) 0.0310(4) 0.0245(4) 0.0009(3) 0.0056(4) -0.0052(3)
O1 0.0256(6) 0.0215(5) 0.0208(5) -0.0082(4) 0.0063(4) 0.0004(4)
O2 0.0232(6) 0.0203(5) 0.0245(5) -0.0042(4) 0.0054(4) 0.0045(4)
N1 0.0160(6) 0.0161(5) 0.0154(5) -0.0018(4) 0.0048(4) 0.0009(4)
B1 0.0205(8) 0.0175(7) 0.0180(7) 0.0018(5) 0.0083(6) 0.0027(5)
B2 0.0218(8) 0.0148(6) 0.0204(7) 0.0031(5) 0.0073(6) 0.0004(5)
C3 0.0180(7) 0.0196(6) 0.0175(6) -0.0017(5) 0.0063(5) -0.0006(5)
C4 0.0170(7) 0.0162(6) 0.0137(6) -0.0015(5) 0.0041(5) -0.0010(5)
C5 0.0221(7) 0.0210(6) 0.0178(6) -0.0035(5) 0.0044(6) 0.0035(5)
C6 0.0211(7) 0.0173(6) 0.0154(6) -0.0004(5) 0.0088(5) -0.0003(4)
C7 0.0273(8) 0.0171(6) 0.0150(6) -0.0037(5) 0.0018(6) -0.0020(5)
C8 0.0320(8) 0.0239(7) 0.0169(6) -0.0112(6) 0.0087(6) -0.0019(5)
C9 0.0191(7) 0.0301(7) 0.0228(7) -0.0076(6) 0.0076(6) -0.0040(6)
C10 0.0195(7) 0.0228(6) 0.0166(6) -0.0042(5) 0.0013(5) -0.0005(5)
C11 0.0235(7) 0.0206(6) 0.0147(6) -0.0061(5) 0.0061(5) -0.0014(5)
C12 0.0194(7) 0.0204(6) 0.0171(6) -0.0031(5) 0.0039(5) -0.0056(5)
B3 0.0163(7) 0.0159(6) 0.0157(6) -0.0007(5) 0.0053(6) -0.0006(5)
C13 0.0191(7) 0.0171(6) 0.0174(6) 0.0014(5) 0.0066(5) -0.0010(5)
B5 0.0270(9) 0.0211(7) 0.0163(7) 0.0031(6) 0.0059(6) 0.0005(5)
B6 0.0228(8) 0.0203(7) 0.0188(7) 0.0042(6) 0.0047(6) 0.0030(5)
B7 0.0204(8) 0.0226(7) 0.0242(8) 0.0040(6) 0.0102(7) -0.0012(6)
C14 0.0155(7) 0.0205(6) 0.0202(6) -0.0020(5) 0.0057(5) -0.0010(5)
B9 0.0207(8) 0.0226(7) 0.0198(7) -0.0011(6) 0.0015(6) -0.0011(6)
B10 0.0225(9) 0.0240(8) 0.0208(7) 0.0032(6) 0.0016(6) 0.0015(6)
B11 0.0212(8) 0.0225(7) 0.0259(8) 0.0066(6) 0.0063(7) 0.0009(6)
B12 0.0186(8) 0.0283(8) 0.0282(8) 0.0025(6) 0.0069(7) 0.0014(6)

loop_
_atom_type_symbol
_atom_type_scat_dispersion_real
_atom_type_scat_dispersion_imag
_atom_type_scat_Cromer_Mann_a1
_atom_type_scat_Cromer_Mann_a2
_atom_type_scat_Cromer_Mann_a3
_atom_type_scat_Cromer_Mann_a4
_atom_type_scat_Cromer_Mann_b1
_atom_type_scat_Cromer_Mann_b2
_atom_type_scat_Cromer_Mann_b3
_atom_type_scat_Cromer_Mann_b4
_atom_type_scat_Cromer_Mann_c
_atom_type_scat_source
_atom_type_scat_dispersion_source
B 0.00141 0.00067 2.05450 1.33260 1.09790 0.70680 23.21850 1.02100 60.34980 0.14030 -0.1932000070810318 'International Tables Volume C Table 6.1.1.4 (pp. 500-502)' 'Henke, Gullikson and Davis, At. Data and Nucl. Data Tables, 1993, 54, 2'
C 0.00347 0.00161 2.31000 1.02000 1.58860 0.86500 20.84390 10.20750 0.56870 51.65120 0.21559999883174896 'International Tables Volume C Table 6.1.1.4 (pp. 500-502)' 'Henke, Gullikson and Davis, At. Data and Nucl. Data Tables, 1993, 54, 2'
Cl 0.14873 0.16029 11.46040 7.19640 6.25560 1.64550 0.01040 1.16620 18.51940 47.77840 -9.55739974975586 'International Tables Volume C Table 6.1.1.4 (pp. 500-502)' 'Henke, Gullikson and Davis, At. Data and Nucl. Data Tables, 1993, 54, 2'
F 0.01794 0.01033 3.53920 2.64120 1.51700 1.02430 10.28250 4.29440 0.26150 26.14760 0.2775999903678894 'International Tables Volume C Table 6.1.1.4 (pp. 500-502)' 'Henke, Gullikson and Davis, At. Data and Nucl. Data Tables, 1993, 54, 2'
H 0.00000 0.00000 0.49300 0.32291 0.14019 0.04081 10.51090 26.12570 3.14236 57.79970 0.0030380000825971365 'International Tables Volume C Table 6.1.1.4 (pp. 500-502)' 'Henke, Gullikson and Davis, At. Data and Nucl. Data Tables, 1993, 54, 2'
N 0.00653 0.00323 12.21260 3.13220 2.01250 1.16630 0.00570 9.89330 28.99750 0.58260 -11.529000282287598 'International Tables Volume C Table 6.1.1.4 (pp. 500-502)' 'Henke, Gullikson and Davis, At. Data and Nucl. Data Tables, 1993, 54, 2'
O 0.01158 0.00611 3.04850 2.28680 1.54630 0.86700 13.27710 5.70110 0.32390 32.90890 0.2508000135421753 'International Tables Volume C Table 6.1.1.4 (pp. 500-502)' 'Henke, Gullikson and Davis, At. Data and Nucl. Data Tables, 1993, 54, 2'
S 0.12424 0.12443 6.90530 5.20340 1.43790 1.58630 1.46790 22.21510 0.25360 56.17200 0.8669000267982483 'International Tables Volume C Table 6.1.1.4 (pp. 500-502)' 'Henke, Gullikson and Davis, At. Data and Nucl. Data Tables, 1993, 54, 2'

loop_
_geom_angle_atom_site_label_1
_geom_angle_atom_site_label_2
_geom_angle_atom_site_label_3
_geom_angle
_geom_angle_site_symmetry_1
_geom_angle_site_symmetry_3
_geom_angle_publ_flag
C7 S1R C4 98.23(6) . . ?
C6 N1 C3 111.30(11) . . ?
B3 N1 C3 122.82(11) . . ?
B3 N1 C6 125.67(11) . . ?
B2 B1 H1 122.30(7) . . ?
B3 B1 H1 121.02(7) . . ?
B3 B1 B2 59.68(8) . . ?
C13 B1 H1 124.85(7) . . ?
C13 B1 B2 104.77(10) . . ?
C13 B1 B3 59.48(8) . . ?
B5 B1 H1 121.22(7) . . ?
B5 B1 B2 108.40(11) . . ?
B5 B1 B3 108.73(11) . . ?
B5 B1 C13 58.38(8) . . ?
B6 B1 H1 122.40(7) . . ?
B6 B1 B2 60.30(9) . . ?
B6 B1 B3 108.24(11) . . ?
B6 B1 C13 104.38(11) . . ?
B6 B1 B5 60.04(9) . . ?
H2 B2 B1 122.19(7) . . ?
B3 B2 B1 59.82(8) . . ?
B3 B2 H2 121.46(7) . . ?
B6 B2 B1 59.40(9) . . ?
B6 B2 H2 122.16(7) . . ?
B6 B2 B3 107.62(10) . . ?
B7 B2 B1 107.88(10) . . ?
B7 B2 H2 121.63(7) . . ?
B7 B2 B3 60.60(9) . . ?
B7 B2 B6 107.65(11) . . ?
B11 B2 B1 107.39(11) . . ?
B11 B2 H2 121.85(7) . . ?
B11 B2 B3 108.26(11) . . ?
B11 B2 B6 59.90(9) . . ?
B11 B2 B7 59.79(9) . . ?
N1 C3 O2 125.72(13) . . ?
C4 C3 O2 126.25(12) . . ?
C4 C3 N1 108.01(11) . . ?
C2 C3 O2 124.1(9) . . ?
C2 C3 N1 103.6(9) . . ?
C2 C3 C4 28.5(10) . . ?
C3 C4 S1R 108.49(9) . . ?
H4 C4 S1R 108.82(5) . . ?
H4 C4 C3 108.82(7) . . ?
C5 C4 S1R 116.50(10) . . ?
C5 C4 C3 105.13(11) . . ?
C5 C4 H4 108.82(8) . . ?
H5aa C5 C4 110.75(7) . . ?
H5ab C5 C4 110.75(8) . . ?
H5ab C5 H5aa 108.8 . . ?
H5bc C5 C4 81.81(8) . . ?
H5bc C5 H5aa 132.0 . . ?
H5bc C5 H5ab 30.9 . . ?
H5bd C5 C4 137.00(7) . . ?
H5bd C5 H5aa 32.6 . . ?
H5bd C5 H5ab 79.5 . . ?
H5bd C5 H5bc 108.3 . . ?
C6 C5 C4 104.99(11) . . ?
C6 C5 H5aa 110.75(7) . . ?
C6 C5 H5ab 110.75(7) . . ?
C6 C5 H5bc 109.87(7) . . ?
C6 C5 H5bd 109.87(7) . . ?
C2 C5 C4 32.6(12) . . ?
C2 C5 H5aa 79.5(12) . . ?
C2 C5 H5ab 132.5(11) . . ?
C2 C5 H5bc 109.9(12) . . ?
C2 C5 H5bd 109.9(11) . . ?
C2 C5 C6 109.1(11) . . ?
N1 C6 O1 124.56(12) . . ?
C5 C6 O1 126.49(12) . . ?
C5 C6 N1 108.92(11) . . ?
C8 C7 S1R 122.04(11) . . ?
C12 C7 S1R 121.10(12) . . ?
C12 C7 C8 116.84(13) . . ?
S1 C7 S1R 23.1(5) . . ?
S1 C7 C8 100.6(5) . . ?
S1 C7 C12 141.9(5) . . ?
C7 C8 F1 119.74(13) . . ?
C9 C8 F1 118.17(14) . . ?
C9 C8 C7 122.06(13) . . ?
C8 C9 F2 120.01(13) . . ?
C10 C9 F2 119.50(14) . . ?
C10 C9 C8 120.49(14) . . ?
C9 C10 Cl1 120.70(12) . . ?
C11 C10 Cl1 121.00(11) . . ?
C11 C10 C9 118.27(13) . . ?
C10 C11 F3 119.61(12) . . ?
C12 C11 F3 119.81(13) . . ?
C12 C11 C10 120.58(12) . . ?
C7 C12 F4 120.45(13) . . ?
C11 C12 F4 117.82(12) . . ?
C11 C12 C7 121.73(13) . . ?
B1 B3 N1 121.98(12) . . ?
B2 B3 N1 130.06(11) . . ?
B2 B3 B1 60.50(8) . . ?
C13 B3 N1 118.14(11) . . ?
C13 B3 B1 57.86(8) . . ?
C13 B3 B2 104.17(10) . . ?
B7 B3 N1 126.36(11) . . ?
B7 B3 B1 107.82(11) . . ?
B7 B3 B2 59.84(9) . . ?
B7 B3 C13 103.85(10) . . ?
C14 B3 N1 120.65(11) . . ?
C14 B3 B1 103.81(10) . . ?
C14 B3 B2 103.76(10) . . ?
C14 B3 C13 57.01(8) . . ?
C14 B3 B7 57.83(8) . . ?
B3 C13 B1 62.66(8) . . ?
H13 C13 B1 118.20(7) . . ?
H13 C13 B3 117.20(7) . . ?
B5 C13 B1 63.33(9) . . ?
B5 C13 B3 115.43(10) . . ?
B5 C13 H13 117.90(7) . . ?
C14 C13 B1 111.06(10) . . ?
C14 C13 B3 61.32(8) . . ?
C14 C13 H13 121.20(6) . . ?
C14 C13 B5 111.52(11) . . ?
B9 C13 B1 115.42(11) . . ?
B9 C13 B3 115.28(11) . . ?
B9 C13 H13 116.94(7) . . ?
B9 C13 B5 62.87(9) . . ?
B9 C13 C14 61.74(9) . . ?
C13 B5 B1 58.28(8) . . ?
H5 B5 B1 121.59(7) . . ?
H5 B5 C13 125.13(7) . . ?
B6 B5 B1 59.79(9) . . ?
B6 B5 C13 104.11(10) . . ?
B6 B5 H5 122.47(7) . . ?
B9 B5 B1 107.93(11) . . ?
B9 B5 C13 58.82(9) . . ?
B9 B5 H5 121.41(7) . . ?
B9 B5 B6 108.03(11) . . ?
B10 B5 B1 108.16(11) . . ?
B10 B5 C13 104.58(11) . . ?
B10 B5 H5 122.18(7) . . ?
B10 B5 B6 60.35(9) . . ?
B10 B5 B9 59.90(9) . . ?
B2 B6 B1 60.30(8) . . ?
B5 B6 B1 60.17(9) . . ?
B5 B6 B2 108.50(10) . . ?
H6 B6 B1 121.59(7) . . ?
H6 B6 B2 121.43(7) . . ?
H6 B6 B5 121.55(7) . . ?
B10 B6 B1 108.06(11) . . ?
B10 B6 B2 108.29(11) . . ?
B10 B6 B5 59.86(9) . . ?
B10 B6 H6 121.67(7) . . ?
B11 B6 B1 108.13(11) . . ?
B11 B6 B2 59.92(9) . . ?
B11 B6 B5 108.18(11) . . ?
B11 B6 H6 121.66(7) . . ?
B11 B6 B10 60.24(10) . . ?
B3 B7 B2 59.56(8) . . ?
H7 B7 B2 122.41(7) . . ?
H7 B7 B3 121.58(7) . . ?
C14 B7 B2 104.34(10) . . ?
C14 B7 B3 58.86(8) . . ?
C14 B7 H7 125.13(7) . . ?
B11 B7 B2 60.25(9) . . ?
B11 B7 B3 107.80(11) . . ?
B11 B7 H7 122.42(7) . . ?
B11 B7 C14 104.22(11) . . ?
B12 B7 B2 108.15(11) . . ?
B12 B7 B3 107.90(11) . . ?
B12 B7 H7 121.48(7) . . ?
B12 B7 C14 58.26(9) . . ?
B12 B7 B11 60.05(9) . . ?
C13 C14 B3 61.67(8) . . ?
B7 C14 B3 63.31(9) . . ?
B7 C14 C13 111.91(10) . . ?
H14 C14 B3 116.91(7) . . ?
H14 C14 C13 121.21(6) . . ?
H14 C14 B7 117.61(7) . . ?
B9 C14 B3 114.89(11) . . ?
B9 C14 C13 60.93(9) . . ?
B9 C14 B7 115.53(11) . . ?
B9 C14 H14 117.41(7) . . ?
B12 C14 B3 115.64(11) . . ?
B12 C14 C13 111.23(11) . . ?
B12 C14 B7 63.22(9) . . ?
B12 C14 H14 118.01(7) . . ?
B12 C14 B9 62.98(9) . . ?
B5 B9 C13 58.31(9) . . ?
C14 B9 C13 57.33(8) . . ?
C14 B9 B5 104.42(11) . . ?
H9 B9 C13 124.73(7) . . ?
H9 B9 B5 122.09(7) . . ?
H9 B9 C14 124.99(7) . . ?
B10 B9 C13 104.42(11) . . ?
B10 B9 B5 60.19(9) . . ?
B10 B9 C14 104.07(11) . . ?
B10 B9 H9 123.06(8) . . ?
B12 B9 C13 104.26(11) . . ?
B12 B9 B5 108.04(11) . . ?
B12 B9 C14 57.85(9) . . ?
B12 B9 H9 122.35(8) . . ?
B12 B9 B10 60.13(9) . . ?
B6 B10 B5 59.79(9) . . ?
B9 B10 B5 59.91(9) . . ?
B9 B10 B6 107.60(11) . . ?
H10 B10 B5 121.81(7) . . ?
H10 B10 B6 122.14(7) . . ?
H10 B10 B9 121.72(8) . . ?
B11 B10 B5 107.77(12) . . ?
B11 B10 B6 59.79(9) . . ?
B11 B10 B9 107.91(11) . . ?
B11 B10 H10 121.88(7) . . ?
B12 B10 B5 107.87(11) . . ?
B12 B10 B6 107.38(12) . . ?
B12 B10 B9 60.19(9) . . ?
B12 B10 H10 121.90(8) . . ?
B12 B10 B11 59.70(10) . . ?
B6 B11 B2 60.18(9) . . ?
B7 B11 B2 59.96(9) . . ?
B7 B11 B6 108.01(11) . . ?
B10 B11 B2 108.27(11) . . ?
B10 B11 B6 59.97(9) . . ?
B10 B11 B7 108.13(11) . . ?
H11 B11 B2 121.58(7) . . ?
H11 B11 B6 121.81(7) . . ?
H11 B11 B7 121.65(7) . . ?
H11 B11 B10 121.61(7) . . ?
B12 B11 B2 107.91(11) . . ?
B12 B11 B6 107.64(11) . . ?
B12 B11 B7 60.03(9) . . ?
B12 B11 B10 59.84(9) . . ?
B12 B11 H11 121.96(8) . . ?
C14 B12 B7 58.52(9) . . ?
B9 B12 B7 108.53(12) . . ?
B9 B12 C14 59.17(9) . . ?
B10 B12 B7 108.53(12) . . ?
B10 B12 C14 104.75(11) . . ?
B10 B12 B9 59.69(9) . . ?
B11 B12 B7 59.92(9) . . ?
B11 B12 C14 104.32(11) . . ?
B11 B12 B9 108.11(12) . . ?
B11 B12 B10 60.46(9) . . ?
H12 B12 B7 121.21(7) . . ?
H12 B12 C14 124.91(7) . . ?
H12 B12 B9 121.23(8) . . ?
H12 B12 B10 122.16(8) . . ?
H12 B12 B11 122.43(8) . . ?
C2 S1 C7 99.0(11) . . ?
C5 C2 C3 92.8(15) . . ?
S1 C2 C3 103.4(16) . . ?
S1 C2 C5 130(2) . . ?
H2a C2 C3 109.2(10) . . ?
H2a C2 C5 109.2(12) . . ?
H2a C2 S1 109.2(13) . . ?

loop_
_geom_bond_atom_site_label_1
_geom_bond_atom_site_label_2
_geom_bond_distance
_geom_bond_site_symmetry_2
_geom_bond_publ_flag
Cl1 C10 1.7071(15) . ?
S1R C4 1.8172(14) . ?
S1R C7 1.7730(15) . ?
F1 C8 1.3430(16) . ?
F2 C9 1.3369(17) . ?
F3 C11 1.3369(15) . ?
F4 C12 1.3367(16) . ?
O1 C6 1.2048(16) . ?
O2 C3 1.2054(17) . ?
N1 C3 1.4047(17) . ?
N1 C6 1.4114(16) . ?
N1 B3 1.4851(18) . ?
B1 H1 1.1200 . ?
B1 B2 1.787(2) . ?
B1 B3 1.775(2) . ?
B1 C13 1.692(2) . ?
B1 B5 1.778(2) . ?
B1 B6 1.771(2) . ?
B2 H2 1.1200 . ?
B2 B3 1.773(2) . ?
B2 B6 1.787(2) . ?
B2 B7 1.778(2) . ?
B2 B11 1.783(2) . ?
C3 C4 1.5237(19) . ?
C3 C2 1.79(3) . ?
C4 H4 1.0000 . ?
C4 C5 1.5163(18) . ?
C5 H5aa 0.9900 . ?
C5 H5ab 0.9900 . ?
C5 H5bc 0.9900 . ?
C5 H5bd 0.9900 . ?
C5 C6 1.5010(19) . ?
C5 C2 1.53(3) . ?
C7 C8 1.387(2) . ?
C7 C12 1.3925(19) . ?
C7 S1 1.678(10) . ?
C8 C9 1.370(2) . ?
C9 C10 1.391(2) . ?
C10 C11 1.385(2) . ?
C11 C12 1.375(2) . ?
B3 C13 1.7215(19) . ?
B3 B7 1.791(2) . ?
B3 C14 1.716(2) . ?
C13 H13 1.1200 . ?
C13 B5 1.694(2) . ?
C13 C14 1.6404(19) . ?
C13 B9 1.703(2) . ?
B5 H5 1.1200 . ?
B5 B6 1.775(2) . ?
B5 B9 1.772(2) . ?
B5 B10 1.777(2) . ?
B6 H6 1.1200 . ?
B6 B10 1.785(2) . ?
B6 B11 1.782(2) . ?
B7 H7 1.1200 . ?
B7 C14 1.697(2) . ?
B7 B11 1.774(2) . ?
B7 B12 1.776(2) . ?
C14 H14 1.1200 . ?
C14 B9 1.716(2) . ?
C14 B12 1.692(2) . ?
B9 H9 1.1200 . ?
B9 B10 1.771(2) . ?
B9 B12 1.780(2) . ?
B10 H10 1.1200 . ?
B10 B11 1.790(2) . ?
B10 B12 1.779(2) . ?
B11 H11 1.1200 . ?
B11 B12 1.777(2) . ?
B12 H12 1.1200 . ?
S1 C2 1.66(3) . ?
C2 H2a 1.0000 . ?

loop_
_geom_torsion_atom_site_label_1
_geom_torsion_atom_site_label_2
_geom_torsion_atom_site_label_3
_geom_torsion_atom_site_label_4
_geom_torsion
_geom_torsion_site_symmetry_1
_geom_torsion_site_symmetry_2
_geom_torsion_site_symmetry_3
_geom_torsion_site_symmetry_4
_geom_torsion_publ_flag
Cl1 C10 C9 F2 1.02(13) . . . . ?
Cl1 C10 C9 C8 -177.99(11) . . . . ?
Cl1 C10 C11 F3 -3.12(12) . . . . ?
Cl1 C10 C11 C12 176.45(10) . . . . ?
S1R C4 C3 O2 -45.84(12) . . . . ?
S1R C4 C3 N1 135.50(9) . . . . ?
S1R C4 C3 C2 50.2(19) . . . . ?
S1R C4 C5 C6 -132.84(11) . . . . ?
S1R C4 C5 C2 -31(2) . . . . ?
S1R C7 C8 F1 3.81(12) . . . . ?
S1R C7 C8 C9 -178.37(11) . . . . ?
S1R C7 C12 F4 -3.17(12) . . . . ?
S1R C7 C12 C11 176.82(10) . . . . ?
S1R C7 S1 C2 58.7(16) . . . . ?
F1 C8 C7 C12 -177.62(12) . . . . ?
F1 C8 C7 S1 -5.3(4) . . . . ?
F1 C8 C9 F2 -0.57(15) . . . . ?
F1 C8 C9 C10 178.43(12) . . . . ?
F2 C9 C8 C7 -178.42(12) . . . . ?
F2 C9 C10 C11 179.17(13) . . . . ?
F3 C11 C10 C9 178.73(12) . . . . ?
F3 C11 C12 F4 2.13(14) . . . . ?
F3 C11 C12 C7 -177.87(12) . . . . ?
F4 C12 C7 C8 178.24(12) . . . . ?
F4 C12 C7 S1 10.5(7) . . . . ?
F4 C12 C11 C10 -177.45(11) . . . . ?
O1 C6 N1 C3 176.81(14) . . . . ?
O1 C6 N1 B3 1.94(17) . . . . ?
O1 C6 C5 C4 -170.67(15) . . . . ?
O1 C6 C5 C2 155.4(12) . . . . ?
O2 C3 N1 C6 177.96(14) . . . . ?
O2 C3 N1 B3 -7.00(17) . . . . ?
O2 C3 C4 C5 -171.14(15) . . . . ?
N1 C3 C4 C5 10.21(11) . . . . ?
N1 C6 C5 C4 11.24(11) . . . . ?
N1 C6 C5 C2 -22.7(12) . . . . ?
B1 C13 B5 B6 40.07(11) . . . . ?
B1 C13 B5 B9 142.84(12) . . . . ?
B1 C13 B5 B10 102.58(10) . . . . ?
B1 C13 C14 B3 39.49(11) . . . . ?
B1 C13 C14 B7 -0.44(12) . . . . ?
B1 C13 C14 B9 -108.37(14) . . . . ?
B1 C13 C14 B12 -69.04(12) . . . . ?
B1 B5 C13 B3 -36.11(11) . . . . ?
B1 B5 C13 C14 -103.55(9) . . . . ?
B1 B5 C13 B9 -142.84(11) . . . . ?
B2 B7 C14 B3 -40.06(11) . . . . ?
B2 B7 C14 C13 -0.84(12) . . . . ?
B2 B7 C14 B9 66.31(12) . . . . ?
B2 B7 C14 B12 102.70(14) . . . . ?
C3 C4 C5 C6 -12.71(11) . . . . ?
C3 C4 C5 C2 89(2) . . . . ?
C3 C2 C5 C4 -55.3(14) . . . . ?
C3 C2 C5 C6 32.9(14) . . . . ?
C3 C2 S1 C7 161.8(13) . . . . ?
C4 C5 C2 S1 55(2) . . . . ?
C5 C2 S1 C7 56(2) . . . . ?
C7 C8 C9 C10 0.58(16) . . . . ?
C7 C12 C11 C10 2.56(15) . . . . ?
C8 C9 C10 C11 0.15(16) . . . . ?
C9 C10 C11 C12 -1.69(15) . . . . ?
B3 C13 B5 B6 3.96(12) . . . . ?
B3 C13 B5 B9 106.73(15) . . . . ?
B3 C13 B5 B10 66.47(12) . . . . ?
B3 C13 C14 B7 -39.93(11) . . . . ?
B3 C13 C14 B9 -147.86(11) . . . . ?
B3 C13 C14 B12 -108.54(9) . . . . ?
B3 B7 C14 C13 39.22(10) . . . . ?
B3 B7 C14 B9 106.37(10) . . . . ?
B3 B7 C14 B12 142.76(11) . . . . ?
B3 C14 C13 B5 108.08(9) . . . . ?
B3 C14 C13 B9 147.86(11) . . . . ?
B3 C14 B7 B11 -102.44(9) . . . . ?
B3 C14 B7 B12 -142.76(12) . . . . ?
B3 C14 B12 B7 36.85(12) . . . . ?
B3 C14 B12 B9 -106.21(16) . . . . ?
B3 C14 B12 B10 -66.11(12) . . . . ?
B3 C14 B12 B11 -3.43(11) . . . . ?
C13 C14 B7 B11 -63.22(11) . . . . ?
C13 C14 B7 B12 -103.54(15) . . . . ?
C13 C14 B12 B7 104.62(15) . . . . ?
C13 C14 B12 B9 -38.44(13) . . . . ?
C13 C14 B12 B10 1.66(11) . . . . ?
C13 C14 B12 B11 64.34(11) . . . . ?
B7 C14 B12 B9 -143.06(13) . . . . ?
B7 C14 B12 B10 -102.96(10) . . . . ?
B7 C14 B12 B11 -40.28(11) . . . . ?
B7 B12 C14 B9 143.06(12) . . . . ?
